data_2237171
loop_
_publ_author_name
'Abri, Abdolreza'
'Soltani, Behzad'
'Ziegler, Christopher J.'
'Engle, James T.'
'Kia, Reza'

_publ_section_title
;
 1,1'-Bis(<i>tert</i>-butyldimethylsilyl)ferrocene
;
_journal_coeditor_code IS5223
_journal_issue 1
_journal_name_full 'Acta Crystallographica Section E'
_journal_page_first m46
_journal_paper_doi 10.1107/S1600536812049069
_journal_volume 69
_journal_year 2013
_chemical_formula_iupac '[Fe (C11 H19 Si)2]'
_chemical_formula_moiety 'C22 H38 Fe Si2'
_chemical_formula_sum 'C22 H38 Fe Si2'
_chemical_formula_weight 414.55
_chemical_name_common 1,1'-bis(tert-butyldimethylsilyl)ferrocene
_chemical_name_systematic
;
1,1'-Bis(<i>tert</i>-butyldimethylsilyl)ferrocene
;
_space_group_IT_number 60
_symmetry_cell_setting orthorhombic
_symmetry_space_group_name_Hall '-P 2n 2ab'
_symmetry_space_group_name_H-M 'P b c n'
_atom_sites_solution_hydrogens geom
_atom_sites_solution_primary direct
_atom_sites_solution_secondary difmap
_audit_creation_method SHELXL-97
_cell_angle_alpha 90.00
_cell_angle_beta 90.00
_cell_angle_gamma 90.00
_cell_formula_units_Z 4
_cell_length_a 7.1282(6)
_cell_length_b 12.1466(10)
_cell_length_c 26.363(2)
_cell_measurement_reflns_used 9976
_cell_measurement_temperature 100(2)
_cell_measurement_theta_max 27.16
_cell_measurement_theta_min 2.32
_cell_volume 2282.6(3)
_computing_cell_refinement 'SAINT (Bruker, 2005)'
_computing_data_collection 'APEX2 (Bruker, 2005)'
_computing_data_reduction 'SAINT (Bruker, 2005)'
_computing_molecular_graphics 'SHELXTL (Sheldrick, 2008)'
_computing_publication_material 'SHELXTL (Sheldrick, 2008) and PLATON (Spek, 2009)'
_computing_structure_refinement 'SHELXL97 (Sheldrick, 2008)'
_computing_structure_solution 'SHELXS97 (Sheldrick, 2008)'
_diffrn_ambient_temperature 100(2)
_diffrn_measured_fraction_theta_full 0.996
_diffrn_measured_fraction_theta_max 0.996
_diffrn_measurement_device_type 'Bruker APEXII CCD'
_diffrn_measurement_method '\f and \w scans'
_diffrn_radiation_monochromator graphite
_diffrn_radiation_source 'fine-focus sealed tube'
_diffrn_radiation_type MoK\a
_diffrn_radiation_wavelength 0.71073
_diffrn_reflns_av_R_equivalents 0.0372
_diffrn_reflns_av_sigmaI/netI 0.0233
_diffrn_reflns_limit_h_max 9
_diffrn_reflns_limit_h_min -9
_diffrn_reflns_limit_k_max 15
_diffrn_reflns_limit_k_min -15
_diffrn_reflns_limit_l_max 33
_diffrn_reflns_limit_l_min -33
_diffrn_reflns_number 17220
_diffrn_reflns_theta_full 27.18
_diffrn_reflns_theta_max 27.18
_diffrn_reflns_theta_min 3.09
_diffrn_standards_number 0
_exptl_absorpt_coefficient_mu 0.769
_exptl_absorpt_correction_T_max 0.9271
_exptl_absorpt_correction_T_min 0.8614
_exptl_absorpt_correction_type multi-scan
_exptl_absorpt_process_details '(SADABS; Bruker, 2005)'
_exptl_crystal_colour orange
_exptl_crystal_density_diffrn 1.206
_exptl_crystal_density_method 'not measured'
_exptl_crystal_description block
_exptl_crystal_F_000 896
_exptl_crystal_size_max 0.20
_exptl_crystal_size_mid 0.20
_exptl_crystal_size_min 0.10
_refine_diff_density_max 0.361
_refine_diff_density_min -0.241
_refine_ls_extinction_method none
_refine_ls_goodness_of_fit_ref 1.045
_refine_ls_hydrogen_treatment constr
_refine_ls_matrix_type full
_refine_ls_number_parameters 114
_refine_ls_number_reflns 2529
_refine_ls_number_restraints 0
_refine_ls_restrained_S_all 1.045
_refine_ls_R_factor_all 0.0288
_refine_ls_R_factor_gt 0.0262
_refine_ls_shift/su_max 0.001
_refine_ls_shift/su_mean 0.000
_refine_ls_structure_factor_coef Fsqd
_refine_ls_weighting_details 'calc w=1/[\s^2^(Fo^2^)+(0.0312P)^2^+1.1338P] where P=(Fo^2^+2Fc^2^)/3'
_refine_ls_weighting_scheme calc
_refine_ls_wR_factor_gt 0.0654
_refine_ls_wR_factor_ref 0.0672
_reflns_number_gt 2323
_reflns_number_total 2529
_reflns_threshold_expression I>2\s(I)
_cod_data_source_file is5223.cif
_cod_data_source_block I
_cod_database_code 2237171
_cod_database_fobs_code 2237171

loop_
_symmetry_equiv_pos_as_xyz
'x, y, z'
'-x+1/2, -y+1/2, z+1/2'
'x+1/2, -y+1/2, -z'
'-x, y, -z+1/2'
'-x, -y, -z'
'x-1/2, y-1/2, -z-1/2'
'-x-1/2, y-1/2, z'
'x, -y, z-1/2'

loop_
_atom_site_type_symbol
_atom_site_label
_atom_site_fract_x
_atom_site_fract_y
_atom_site_fract_z
_atom_site_U_iso_or_equiv
_atom_site_adp_type
_atom_site_calc_flag
_atom_site_refinement_flags
_atom_site_occupancy
_atom_site_symmetry_multiplicity
Fe Fe1 1.0000 0.03916(2) 0.2500 0.01182(9) Uani d S 1 2
Si Si1 0.96501(5) 0.11765(3) 0.122364(13) 0.01274(10) Uani d . 1 1
C C1 0.7486(2) -0.04225(12) 0.24866(5) 0.0212(3) Uani d . 1 1
H H1 0.7161 -0.1051 0.2682 0.025 Uiso calc R 1 1
C C2 0.8338(2) -0.04320(11) 0.19970(5) 0.0181(3) Uani d . 1 1
H H2 0.8674 -0.1072 0.1811 0.022 Uiso calc R 1 1
C C3 0.86070(18) 0.06855(10) 0.18305(5) 0.0143(3) Uani d . 1 1
C C4 0.78856(18) 0.13706(11) 0.22318(5) 0.0167(3) Uani d . 1 1
H H4 0.7866 0.2153 0.2230 0.020 Uiso calc R 1 1
C C5 0.72076(18) 0.06891(12) 0.26299(5) 0.0197(3) Uani d . 1 1
H H5 0.6663 0.0936 0.2938 0.024 Uiso calc R 1 1
C C6 1.14332(19) 0.01654(11) 0.09925(5) 0.0198(3) Uani d . 1 1
H H6A 1.2446 0.0103 0.1242 0.030 Uiso calc R 1 1
H H6B 1.1949 0.0419 0.0668 0.030 Uiso calc R 1 1
H H6C 1.0839 -0.0555 0.0946 0.030 Uiso calc R 1 1
C C7 1.0752(2) 0.25562(11) 0.13317(5) 0.0203(3) Uani d . 1 1
H H7A 1.1764 0.2486 0.1581 0.030 Uiso calc R 1 1
H H7B 0.9803 0.3071 0.1459 0.030 Uiso calc R 1 1
H H7C 1.1266 0.2833 0.1012 0.030 Uiso calc R 1 1
C C8 0.76825(18) 0.13000(10) 0.07396(5) 0.0156(3) Uani d . 1 1
C C9 0.6877(2) 0.01524(12) 0.06271(5) 0.0231(3) Uani d . 1 1
H H9A 0.5864 0.0216 0.0378 0.035 Uiso calc R 1 1
H H9B 0.6384 -0.0170 0.0941 0.035 Uiso calc R 1 1
H H9D 0.7870 -0.0321 0.0491 0.035 Uiso calc R 1 1
C C10 0.61107(19) 0.20356(12) 0.09496(5) 0.0212(3) Uani d . 1 1
H H10A 0.5103 0.2095 0.0698 0.032 Uiso calc R 1 1
H H10D 0.6613 0.2770 0.1022 0.032 Uiso calc R 1 1
H H10B 0.5613 0.1711 0.1262 0.032 Uiso calc R 1 1
C C11 0.8419(2) 0.18068(12) 0.02429(5) 0.0233(3) Uani d . 1 1
H H11D 0.7389 0.1864 -0.0002 0.035 Uiso calc R 1 1
H H11A 0.9409 0.1337 0.0103 0.035 Uiso calc R 1 1
H H11B 0.8927 0.2542 0.0311 0.035 Uiso calc R 1 1

loop_
_atom_site_aniso_label
_atom_site_aniso_U_11
_atom_site_aniso_U_22
_atom_site_aniso_U_33
_atom_site_aniso_U_12
_atom_site_aniso_U_13
_atom_site_aniso_U_23
Fe1 0.01172(14) 0.01365(14) 0.01008(14) 0.000 -0.00130(9) 0.000
Si1 0.01328(17) 0.01321(18) 0.01173(17) -0.00049(13) -0.00074(13) 0.00000(12)
C1 0.0187(7) 0.0279(8) 0.0170(7) -0.0100(6) -0.0031(5) 0.0032(5)
C2 0.0212(7) 0.0189(7) 0.0142(6) -0.0060(5) -0.0039(5) -0.0003(5)
C3 0.0130(6) 0.0168(6) 0.0130(6) -0.0010(5) -0.0042(5) -0.0004(5)
C4 0.0135(6) 0.0221(7) 0.0146(6) 0.0036(5) -0.0030(5) -0.0009(5)
C5 0.0107(6) 0.0339(8) 0.0145(6) 0.0004(6) -0.0010(5) -0.0009(5)
C6 0.0175(6) 0.0218(7) 0.0202(7) 0.0021(6) 0.0002(5) -0.0022(5)
C7 0.0217(7) 0.0179(7) 0.0212(7) -0.0034(6) -0.0016(6) 0.0004(5)
C8 0.0171(6) 0.0177(6) 0.0121(6) 0.0005(5) -0.0012(5) 0.0011(5)
C9 0.0236(7) 0.0245(7) 0.0213(7) -0.0034(6) -0.0079(6) -0.0021(5)
C10 0.0185(7) 0.0271(7) 0.0179(6) 0.0051(6) -0.0019(5) 0.0022(5)
C11 0.0244(7) 0.0309(8) 0.0146(6) 0.0029(6) 0.0009(6) 0.0043(5)

loop_
_atom_type_symbol
_atom_type_description
_atom_type_scat_dispersion_real
_atom_type_scat_dispersion_imag
_atom_type_scat_source
C C 0.0033 0.0016 'International Tables Vol C Tables 4.2.6.8 and 6.1.1.4'
H H 0.0000 0.0000 'International Tables Vol C Tables 4.2.6.8 and 6.1.1.4'
Fe Fe 0.3463 0.8444 'International Tables Vol C Tables 4.2.6.8 and 6.1.1.4'
Si Si 0.0817 0.0704 'International Tables Vol C Tables 4.2.6.8 and 6.1.1.4'

loop_
_geom_angle_atom_site_label_1
_geom_angle_atom_site_label_2
_geom_angle_atom_site_label_3
_geom_angle_site_symmetry_1
_geom_angle_site_symmetry_3
_geom_angle
C2 Fe1 C2 4_755 . 121.27(8)
C2 Fe1 C4 4_755 . 159.61(5)
C2 Fe1 C4 . . 68.45(5)
C2 Fe1 C4 4_755 4_755 68.45(5)
C2 Fe1 C4 . 4_755 159.61(5)
C4 Fe1 C4 . 4_755 108.92(8)
C2 Fe1 C1 4_755 4_755 40.86(5)
C2 Fe1 C1 . 4_755 106.42(6)
C4 Fe1 C1 . 4_755 158.69(5)
C4 Fe1 C1 4_755 4_755 68.27(6)
C2 Fe1 C1 4_755 . 106.42(6)
C2 Fe1 C1 . . 40.86(5)
C4 Fe1 C1 . . 68.27(6)
C4 Fe1 C1 4_755 . 158.69(5)
C1 Fe1 C1 4_755 . 122.24(9)
C2 Fe1 C5 4_755 4_755 68.38(6)
C2 Fe1 C5 . 4_755 122.76(6)
C4 Fe1 C5 . 4_755 123.69(6)
C4 Fe1 C5 4_755 4_755 40.59(5)
C1 Fe1 C5 4_755 4_755 40.42(6)
C1 Fe1 C5 . 4_755 158.67(6)
C2 Fe1 C5 4_755 . 122.76(6)
C2 Fe1 C5 . . 68.38(6)
C4 Fe1 C5 . . 40.59(5)
C4 Fe1 C5 4_755 . 123.68(6)
C1 Fe1 C5 4_755 . 158.67(6)
C1 Fe1 C5 . . 40.42(6)
C5 Fe1 C5 4_755 . 159.71(9)
C2 Fe1 C3 4_755 . 157.42(5)
C2 Fe1 C3 . . 41.14(5)
C4 Fe1 C3 . . 41.13(5)
C4 Fe1 C3 4_755 . 123.47(5)
C1 Fe1 C3 4_755 . 121.43(5)
C1 Fe1 C3 . . 69.29(5)
C5 Fe1 C3 4_755 . 107.13(5)
C5 Fe1 C3 . . 69.16(5)
C2 Fe1 C3 4_755 4_755 41.14(5)
C2 Fe1 C3 . 4_755 157.42(5)
C4 Fe1 C3 . 4_755 123.46(5)
C4 Fe1 C3 4_755 4_755 41.13(5)
C1 Fe1 C3 4_755 4_755 69.29(5)
C1 Fe1 C3 . 4_755 121.42(5)
C5 Fe1 C3 4_755 4_755 69.16(5)
C5 Fe1 C3 . 4_755 107.13(5)
C3 Fe1 C3 . 4_755 160.00(7)
C3 Si1 C6 . . 109.94(6)
C3 Si1 C7 . . 108.87(6)
C6 Si1 C7 . . 110.63(6)
C3 Si1 C8 . . 107.89(6)
C6 Si1 C8 . . 109.53(6)
C7 Si1 C8 . . 109.93(6)
C5 C1 C2 . . 107.98(12)
C5 C1 Fe1 . . 69.96(8)
C2 C1 Fe1 . . 69.30(8)
C5 C1 H1 . . 126.0
C2 C1 H1 . . 126.0
Fe1 C1 H1 . . 126.3
C1 C2 C3 . . 108.96(12)
C1 C2 Fe1 . . 69.84(8)
C3 C2 Fe1 . . 70.04(7)
C1 C2 H2 . . 125.5
C3 C2 H2 . . 125.5
Fe1 C2 H2 . . 126.2
C2 C3 C4 . . 105.85(11)
C2 C3 Si1 . . 128.11(10)
C4 C3 Si1 . . 126.04(10)
C2 C3 Fe1 . . 68.82(7)
C4 C3 Fe1 . . 69.05(7)
Si1 C3 Fe1 . . 126.88(7)
C5 C4 C3 . . 109.09(12)
C5 C4 Fe1 . . 69.92(7)
C3 C4 Fe1 . . 69.83(7)
C5 C4 H4 . . 125.5
C3 C4 H4 . . 125.5
Fe1 C4 H4 . . 126.4
C1 C5 C4 . . 108.11(12)
C1 C5 Fe1 . . 69.62(8)
C4 C5 Fe1 . . 69.48(7)
C1 C5 H5 . . 125.9
C4 C5 H5 . . 125.9
Fe1 C5 H5 . . 126.5
Si1 C6 H6A . . 109.5
Si1 C6 H6B . . 109.5
H6A C6 H6B . . 109.5
Si1 C6 H6C . . 109.5
H6A C6 H6C . . 109.5
H6B C6 H6C . . 109.5
Si1 C7 H7A . . 109.5
Si1 C7 H7B . . 109.5
H7A C7 H7B . . 109.5
Si1 C7 H7C . . 109.5
H7A C7 H7C . . 109.5
H7B C7 H7C . . 109.5
C9 C8 C10 . . 108.95(11)
C9 C8 C11 . . 109.03(11)
C10 C8 C11 . . 108.82(11)
C9 C8 Si1 . . 109.48(9)
C10 C8 Si1 . . 109.98(9)
C11 C8 Si1 . . 110.54(9)
C8 C9 H9A . . 109.5
C8 C9 H9B . . 109.5
H9A C9 H9B . . 109.5
C8 C9 H9D . . 109.5
H9A C9 H9D . . 109.5
H9B C9 H9D . . 109.5
C8 C10 H10A . . 109.5
C8 C10 H10D . . 109.5
H10A C10 H10D . . 109.5
C8 C10 H10B . . 109.5
H10A C10 H10B . . 109.5
H10D C10 H10B . . 109.5
C8 C11 H11D . . 109.5
C8 C11 H11A . . 109.5
H11D C11 H11A . . 109.5
C8 C11 H11B . . 109.5
H11D C11 H11B . . 109.5
H11A C11 H11B . . 109.5

loop_
_geom_bond_atom_site_label_1
_geom_bond_atom_site_label_2
_geom_bond_site_symmetry_2
_geom_bond_distance
Fe1 C2 4_755 2.0401(13)
Fe1 C2 . 2.0402(13)
Fe1 C4 . 2.0460(13)
Fe1 C4 4_755 2.0460(13)
Fe1 C1 4_755 2.0473(15)
Fe1 C1 . 2.0473(15)
Fe1 C5 4_755 2.0518(13)
Fe1 C5 . 2.0518(13)
Fe1 C3 . 2.0564(12)
Fe1 C3 4_755 2.0565(12)
Si1 C3 . 1.8622(13)
Si1 C6 . 1.8696(14)
Si1 C7 . 1.8726(14)
Si1 C8 . 1.9022(13)
C1 C5 . 1.416(2)
C1 C2 . 1.4267(19)
C1 H1 . 0.9500
C2 C3 . 1.4394(17)
C2 H2 . 0.9500
C3 C4 . 1.4409(17)
C4 C5 . 1.4214(19)
C4 H4 . 0.9500
C5 H5 . 0.9500
C6 H6A . 0.9800
C6 H6B . 0.9800
C6 H6C . 0.9800
C7 H7A . 0.9800
C7 H7B . 0.9800
C7 H7C . 0.9800
C8 C9 . 1.5363(19)
C8 C10 . 1.5364(18)
C8 C11 . 1.5391(17)
C9 H9A . 0.9800
C9 H9B . 0.9800
C9 H9D . 0.9800
C10 H10A . 0.9800
C10 H10D . 0.9800
C10 H10B . 0.9800
C11 H11D . 0.9800
C11 H11A . 0.9800
C11 H11B . 0.9800

loop_
_geom_torsion_atom_site_label_1
_geom_torsion_atom_site_label_2
_geom_torsion_atom_site_label_3
_geom_torsion_atom_site_label_4
_geom_torsion_site_symmetry_1
_geom_torsion
C2 Fe1 C1 C5 4_755 121.60(8)
C2 Fe1 C1 C5 . -119.28(11)
C4 Fe1 C1 C5 . -37.55(8)
C4 Fe1 C1 C5 4_755 48.96(18)
C1 Fe1 C1 C5 4_755 163.33(9)
C5 Fe1 C1 C5 4_755 -165.93(10)
C3 Fe1 C1 C5 . -81.80(8)
C3 Fe1 C1 C5 4_755 79.33(9)
C2 Fe1 C1 C2 4_755 -119.12(9)
C4 Fe1 C1 C2 . 81.73(8)
C4 Fe1 C1 C2 4_755 168.24(14)
C1 Fe1 C1 C2 4_755 -77.39(8)
C5 Fe1 C1 C2 4_755 -46.65(18)
C5 Fe1 C1 C2 . 119.28(11)
C3 Fe1 C1 C2 . 37.48(8)
C3 Fe1 C1 C2 4_755 -161.39(8)
C5 C1 C2 C3 . 0.20(16)
Fe1 C1 C2 C3 . -59.29(10)
C5 C1 C2 Fe1 . 59.49(10)
C2 Fe1 C2 C1 4_755 78.66(8)
C4 Fe1 C2 C1 . -81.27(9)
C4 Fe1 C2 C1 4_755 -167.72(15)
C1 Fe1 C2 C1 4_755 120.62(11)
C5 Fe1 C2 C1 4_755 161.66(9)
C5 Fe1 C2 C1 . -37.47(8)
C3 Fe1 C2 C1 . -120.11(12)
C3 Fe1 C2 C1 4_755 45.19(18)
C2 Fe1 C2 C3 4_755 -161.23(9)
C4 Fe1 C2 C3 . 38.84(8)
C4 Fe1 C2 C3 4_755 -47.61(19)
C1 Fe1 C2 C3 4_755 -119.27(8)
C1 Fe1 C2 C3 . 120.11(12)
C5 Fe1 C2 C3 4_755 -78.22(10)
C5 Fe1 C2 C3 . 82.65(8)
C3 Fe1 C2 C3 4_755 165.30(9)
C1 C2 C3 C4 . -0.26(15)
Fe1 C2 C3 C4 . -59.42(8)
C1 C2 C3 Si1 . -179.89(10)
Fe1 C2 C3 Si1 . 120.94(11)
C1 C2 C3 Fe1 . 59.17(10)
C6 Si1 C3 C2 . -30.07(14)
C7 Si1 C3 C2 . -151.41(12)
C8 Si1 C3 C2 . 89.33(13)
C6 Si1 C3 C4 . 150.36(11)
C7 Si1 C3 C4 . 29.03(13)
C8 Si1 C3 C4 . -90.24(12)
C6 Si1 C3 Fe1 . 60.76(9)
C7 Si1 C3 Fe1 . -60.57(10)
C8 Si1 C3 Fe1 . -179.84(7)
C2 Fe1 C3 C2 4_755 45.8(2)
C4 Fe1 C3 C2 . -117.52(11)
C4 Fe1 C3 C2 4_755 162.04(8)
C1 Fe1 C3 C2 4_755 78.70(10)
C1 Fe1 C3 C2 . -37.23(8)
C5 Fe1 C3 C2 4_755 120.52(9)
C5 Fe1 C3 C2 . -80.59(9)
C3 Fe1 C3 C2 4_755 -163.45(8)
C2 Fe1 C3 C4 4_755 163.27(13)
C2 Fe1 C3 C4 . 117.52(11)
C4 Fe1 C3 C4 4_755 -80.44(11)
C1 Fe1 C3 C4 4_755 -163.78(8)
C1 Fe1 C3 C4 . 80.29(8)
C5 Fe1 C3 C4 4_755 -121.96(8)
C5 Fe1 C3 C4 . 36.93(8)
C3 Fe1 C3 C4 4_755 -45.93(7)
C2 Fe1 C3 Si1 4_755 -76.71(17)
C2 Fe1 C3 Si1 . -122.46(12)
C4 Fe1 C3 Si1 . 120.02(12)
C4 Fe1 C3 Si1 4_755 39.57(11)
C1 Fe1 C3 Si1 4_755 -43.76(11)
C1 Fe1 C3 Si1 . -159.69(10)
C5 Fe1 C3 Si1 4_755 -1.95(10)
C5 Fe1 C3 Si1 . 156.94(10)
C3 Fe1 C3 Si1 4_755 74.08(7)
C2 C3 C4 C5 . 0.22(14)
Si1 C3 C4 C5 . 179.86(9)
Fe1 C3 C4 C5 . -59.06(9)
C2 C3 C4 Fe1 . 59.28(9)
Si1 C3 C4 Fe1 . -121.08(10)
C2 Fe1 C4 C5 4_755 -41.15(19)
C2 Fe1 C4 C5 . 81.50(9)
C4 Fe1 C4 C5 4_755 -120.06(9)
C1 Fe1 C4 C5 4_755 161.35(15)
C1 Fe1 C4 C5 . 37.39(8)
C5 Fe1 C4 C5 4_755 -162.65(8)
C3 Fe1 C4 C5 . 120.35(11)
C3 Fe1 C4 C5 4_755 -76.78(10)
C2 Fe1 C4 C3 4_755 -161.50(15)
C2 Fe1 C4 C3 . -38.85(8)
C4 Fe1 C4 C3 4_755 119.58(8)
C1 Fe1 C4 C3 4_755 41.00(19)
C1 Fe1 C4 C3 . -82.96(8)
C5 Fe1 C4 C3 4_755 76.99(9)
C5 Fe1 C4 C3 . -120.35(11)
C3 Fe1 C4 C3 4_755 162.87(7)
C2 C1 C5 C4 . -0.06(16)
Fe1 C1 C5 C4 . 59.01(9)
C2 C1 C5 Fe1 . -59.08(10)
C3 C4 C5 C1 . -0.10(15)
Fe1 C4 C5 C1 . -59.10(10)
C3 C4 C5 Fe1 . 59.00(9)
C2 Fe1 C5 C1 4_755 -76.28(9)
C2 Fe1 C5 C1 . 37.86(8)
C4 Fe1 C5 C1 . 119.54(11)
C4 Fe1 C5 C1 4_755 -160.77(7)
C1 Fe1 C5 C1 4_755 -41.8(2)
C5 Fe1 C5 C1 4_755 165.22(8)
C3 Fe1 C5 C1 . 82.14(8)
C3 Fe1 C5 C1 4_755 -118.66(8)
C2 Fe1 C5 C4 4_755 164.18(8)
C2 Fe1 C5 C4 . -81.67(8)
C4 Fe1 C5 C4 4_755 79.69(11)
C1 Fe1 C5 C4 4_755 -161.38(13)
C1 Fe1 C5 C4 . -119.54(11)
C5 Fe1 C5 C4 4_755 45.68(7)
C3 Fe1 C5 C4 . -37.39(8)
C3 Fe1 C5 C4 4_755 121.81(8)
C3 Si1 C8 C9 . -65.20(10)
C6 Si1 C8 C9 . 54.46(11)
C7 Si1 C8 C9 . 176.22(9)
C3 Si1 C8 C10 . 54.48(10)
C6 Si1 C8 C10 . 174.14(9)
C7 Si1 C8 C10 . -64.10(11)
C3 Si1 C8 C11 . 174.68(9)
C6 Si1 C8 C11 . -65.67(11)
C7 Si1 C8 C11 . 56.09(11)
